data_7000656
loop_
_publ_author_name
'Wong, Elizabeth'
'Li, John'
'Seward, Corey'
'Wang, Suning'

_publ_section_title
;
 Cu(i) and Ag(i) complexes of 7-azaindolyl and
 2,2&#x2032;-dipyridylamino substituted 1,3,5-triazine and benzene: the
 central core impact on structure, solution dynamics and fluorescence
 of the complexes
;
_journal_issue 10
_journal_name_full 'Dalton Transactions'
_journal_page_first 1776
_journal_page_last 1785
_journal_paper_doi 10.1039/b814393e
_journal_year 2009
_chemical_formula_sum 'C56 H44 Ag3 N15 O11'
_chemical_formula_weight 1426.67
_chemical_name_systematic
;
?
;
_space_group_IT_number 15
_symmetry_cell_setting monoclinic
_symmetry_space_group_name_Hall '-C 2yc'
_symmetry_space_group_name_H-M 'C 1 2/c 1'
_atom_sites_solution_hydrogens geom
_atom_sites_solution_primary direct
_atom_sites_solution_secondary difmap
_audit_creation_method SHELXL-97
_cell_angle_alpha 90.00
_cell_angle_beta 112.053(7)
_cell_angle_gamma 90.00
_cell_formula_units_Z 4
_cell_length_a 29.138(11)
_cell_length_b 9.961(4)
_cell_length_c 19.959(8)
_cell_measurement_temperature 180(2)
_cell_volume 5369(4)
_computing_cell_refinement 'Bruker XSCANS'
_computing_data_collection 'Bruker XSCANS'
_computing_data_reduction 'Bruker SHELXTL'
_computing_molecular_graphics 'Bruker SHELXTL'
_computing_publication_material 'Bruker SHELXTL'
_computing_structure_refinement 'SHELXL-97 (Sheldrick, 1997)'
_computing_structure_solution 'SHELXS-97 (Sheldrick, 1990)'
_diffrn_ambient_temperature 180(2)
_diffrn_measured_fraction_theta_full 0.996
_diffrn_measured_fraction_theta_max 0.996
_diffrn_measurement_device_type 'Bruker P4'
_diffrn_measurement_method '\w scans'
_diffrn_radiation_monochromator graphite
_diffrn_radiation_source 'fine-focus sealed tube'
_diffrn_radiation_type MoK\a
_diffrn_radiation_wavelength 0.71073
_diffrn_reflns_av_R_equivalents 0.1073
_diffrn_reflns_av_sigmaI/netI 0.1771
_diffrn_reflns_limit_h_max 34
_diffrn_reflns_limit_h_min -35
_diffrn_reflns_limit_k_max 11
_diffrn_reflns_limit_k_min -12
_diffrn_reflns_limit_l_max 24
_diffrn_reflns_limit_l_min -23
_diffrn_reflns_number 13863
_diffrn_reflns_theta_full 26.00
_diffrn_reflns_theta_max 26.00
_diffrn_reflns_theta_min 1.51
_exptl_absorpt_coefficient_mu 1.162
_exptl_absorpt_correction_T_max 0.8926
_exptl_absorpt_correction_T_min 0.8008
_exptl_absorpt_correction_type multi-scan
_exptl_crystal_colour colorless
_exptl_crystal_density_diffrn 1.765
_exptl_crystal_density_method 'not measured'
_exptl_crystal_description thin
_exptl_crystal_F_000 2856
_exptl_crystal_size_max 0.20
_exptl_crystal_size_mid 0.20
_exptl_crystal_size_min 0.10
_refine_diff_density_max 1.057
_refine_diff_density_min -0.595
_refine_diff_density_rms 0.147
_refine_ls_extinction_method none
_refine_ls_goodness_of_fit_ref 1.013
_refine_ls_hydrogen_treatment mixed
_refine_ls_matrix_type full
_refine_ls_number_parameters 389
_refine_ls_number_reflns 5260
_refine_ls_number_restraints 1
_refine_ls_restrained_S_all 1.019
_refine_ls_R_factor_all 0.2034
_refine_ls_R_factor_gt 0.0806
_refine_ls_shift/su_max 0.000
_refine_ls_shift/su_mean 0.000
_refine_ls_structure_factor_coef Fsqd
_refine_ls_weighting_details 'calc w=1/[\s^2^(Fo^2^)+(0.1050P)^2^+0.0000P] where P=(Fo^2^+2Fc^2^)/3'
_refine_ls_weighting_scheme calc
_refine_ls_wR_factor_gt 0.1794
_refine_ls_wR_factor_ref 0.2342
_reflns_number_gt 2169
_reflns_number_total 5260
_reflns_threshold_expression >2sigma(I)
_cod_data_source_file b814393e.txt
_cod_data_source_block jli3
_cod_depositor_comments
;
The following automatic conversions were performed:
'_symmetry_cell_setting' value 'Monoclinic' changed to 'monoclinic'
according to '/home/saulius/struct/CIF-dictionaries/cif_core.dic'
dictionary named 'cif_core.dic' version 2.4.1 from
2010-06-29.

'_exptl_absorpt_correction_type' value 'Multi-scan' changed
to 'multi-scan' according to
'/home/saulius/struct/CIF-dictionaries/cif_core.dic' dictionary named
'cif_core.dic' version 2.4.1 from 2010-06-29.

Automatic conversion script
Id: cif_fix_enum 1527 2010-12-29 10:47:43Z saulius 
;
_cod_original_cell_volume 5369(3)
_cod_original_sg_symbol_H-M C2/c
_cod_database_code 7000656

loop_
_symmetry_equiv_pos_as_xyz
'x, y, z'
'-x, y, -z+1/2'
'x+1/2, y+1/2, z'
'-x+1/2, y+1/2, -z+1/2'
'-x, -y, -z'
'x, -y, z-1/2'
'-x+1/2, -y+1/2, -z'
'x+1/2, -y+1/2, z-1/2'

loop_
_atom_site_label
_atom_site_type_symbol
_atom_site_fract_x
_atom_site_fract_y
_atom_site_fract_z
_atom_site_U_iso_or_equiv
_atom_site_adp_type
_atom_site_occupancy
_atom_site_symmetry_multiplicity
_atom_site_calc_flag
_atom_site_refinement_flags
_atom_site_disorder_assembly
_atom_site_disorder_group
Ag1 Ag 0.0000 0.63654(14) 0.2500 0.0540(5) Uani 1 2 d S . .
Ag2 Ag -0.21987(4) 0.37268(9) 0.08629(6) 0.0458(4) Uani 1 1 d . . .
N1 N -0.0239(4) 0.4150(10) 0.1132(6) 0.046(3) Uani 1 1 d . . .
N2 N 0.0310(4) 0.5998(11) 0.1666(6) 0.053(3) Uani 1 1 d . . .
N3 N -0.1215(4) 0.2407(10) 0.2426(6) 0.043(3) Uani 1 1 d . . .
N4 N -0.2110(4) 0.2343(10) 0.1864(6) 0.042(3) Uani 1 1 d . . .
N5 N -0.1561(4) 0.6849(9) 0.1363(6) 0.046(3) Uani 1 1 d . . .
N6 N -0.2389(4) 0.5918(9) 0.0915(5) 0.040(3) Uani 1 1 d . . .
N7 N -0.1699(4) 0.2492(11) -0.0089(7) 0.053(3) Uani 1 1 d . . .
N8 N 0.0000 0.978(2) 0.2500 0.071(6) Uani 1 2 d S . .
O1 O -0.1983(4) 0.2008(9) 0.0177(5) 0.069(3) Uani 1 1 d . . .
O2 O -0.1572(4) 0.1805(9) -0.0497(6) 0.078(3) Uani 1 1 d . . .
O3 O -0.1586(4) 0.3658(10) 0.0021(6) 0.083(3) Uani 1 1 d . . .
O4 O -0.0173(10) 0.870(2) 0.2689(19) 0.127(11) Uani 0.50 1 d P . .
O5 O -0.0206(5) 1.0326(14) 0.1935(7) 0.101(4) Uani 1 1 d . . .
C1 C 0.0713(5) 0.6653(15) 0.1662(8) 0.067(4) Uani 1 1 d . . .
H1A H 0.0819 0.7441 0.1945 0.080 Uiso 1 1 calc R . .
C2 C 0.0973(6) 0.621(2) 0.1259(11) 0.088(6) Uani 1 1 d . . .
H2A H 0.1243 0.6737 0.1252 0.105 Uiso 1 1 calc R . .
C3 C 0.0864(7) 0.507(2) 0.0874(11) 0.087(6) Uani 1 1 d . . .
H3A H 0.1072 0.4718 0.0646 0.105 Uiso 1 1 calc R . .
C4 C 0.0430(6) 0.4433(19) 0.0829(9) 0.069(5) Uani 1 1 d . . .
C5 C 0.0155(6) 0.3290(17) 0.0452(9) 0.074(5) Uani 1 1 d . . .
H5A H 0.0237 0.2733 0.0126 0.089 Uiso 1 1 calc R . .
C6 C -0.0235(6) 0.3147(14) 0.0639(8) 0.063(4) Uani 1 1 d . . .
H6A H -0.0478 0.2461 0.0463 0.076 Uiso 1 1 calc R . .
C7 C 0.0169(6) 0.4923(15) 0.1228(8) 0.056(4) Uani 1 1 d . . .
C8 C -0.2511(6) 0.1667(13) 0.1875(8) 0.055(4) Uani 1 1 d . . .
H8A H -0.2830 0.1932 0.1550 0.066 Uiso 1 1 calc R . .
C9 C -0.2473(7) 0.0588(14) 0.2349(9) 0.068(5) Uani 1 1 d . . .
H9A H -0.2766 0.0137 0.2324 0.082 Uiso 1 1 calc R . .
C10 C -0.2038(7) 0.0177(15) 0.2833(8) 0.066(5) Uani 1 1 d . . .
H10A H -0.2021 -0.0525 0.3163 0.079 Uiso 1 1 calc R . .
C11 C -0.1606(6) 0.0821(11) 0.2837(7) 0.048(4) Uani 1 1 d . . .
C12 C -0.1093(6) 0.0677(13) 0.3192(8) 0.060(4) Uani 1 1 d . . .
H12A H -0.0931 0.0016 0.3545 0.072 Uiso 1 1 calc R . .
C13 C -0.0860(6) 0.1654(12) 0.2945(8) 0.055(4) Uani 1 1 d . . .
H13A H -0.0513 0.1787 0.3106 0.066 Uiso 1 1 calc R . .
C14 C -0.1675(5) 0.1931(11) 0.2350(7) 0.043(3) Uani 1 1 d . . .
C15 C -0.2880(5) 0.6288(12) 0.0626(7) 0.047(3) Uani 1 1 d . . .
H15A H -0.3123 0.5602 0.0459 0.056 Uiso 1 1 calc R . .
C16 C -0.3032(6) 0.7572(15) 0.0569(8) 0.067(4) Uani 1 1 d . . .
H16A H -0.3376 0.7758 0.0414 0.080 Uiso 1 1 calc R . .
C17 C -0.2699(7) 0.8630(13) 0.0730(7) 0.068(5) Uani 1 1 d . . .
H17A H -0.2809 0.9535 0.0644 0.081 Uiso 1 1 calc R . .
C18 C -0.2200(6) 0.8315(12) 0.1021(7) 0.049(4) Uani 1 1 d . . .
C19 C -0.1770(5) 0.9075(12) 0.1218(7) 0.050(4) Uani 1 1 d . . .
H19A H -0.1748 1.0027 0.1214 0.060 Uiso 1 1 calc R . .
C20 C -0.1370(6) 0.8160(13) 0.1428(8) 0.062(4) Uani 1 1 d . . .
H20A H -0.1030 0.8391 0.1586 0.074 Uiso 1 1 calc R . .
C21 C -0.2081(4) 0.6940(11) 0.1099(6) 0.033(3) Uiso 1 1 d . . .
C22 C -0.0619(5) 0.4335(12) 0.1409(7) 0.045(3) Uani 1 1 d . . .
C23 C -0.0729(5) 0.3334(12) 0.1793(7) 0.047(3) Uani 1 1 d . . .
H23A H -0.0538 0.2533 0.1895 0.056 Uiso 1 1 calc R . .
C24 C -0.1113(4) 0.3467(10) 0.2036(7) 0.038(3) Uani 1 1 d . . .
C25 C -0.1378(5) 0.4659(12) 0.1913(7) 0.042(3) Uani 1 1 d . . .
C26 C -0.1271(5) 0.5676(11) 0.1535(7) 0.042(3) Uani 1 1 d . . .
C27 C -0.0886(4) 0.5561(12) 0.1261(7) 0.045(3) Uani 1 1 d . . .
H27A H -0.0812 0.6264 0.0996 0.055 Uiso 1 1 calc R . .
C28 C 0.0718(6) 0.9476(15) 0.4731(9) 0.080(5) Uani 1 1 d . . .
H28A H 0.0847 0.9202 0.5240 0.119 Uiso 1 1 calc R . .
H28B H 0.0502 1.0258 0.4668 0.119 Uiso 1 1 calc R . .
H28C H 0.0994 0.9709 0.4586 0.119 Uiso 1 1 calc R . .
H25A H -0.167(5) 0.475(15) 0.198(8) 0.096 Uiso 1 1 d . . .
O6 O 0.0446(5) 0.8411(11) 0.4300(7) 0.094(4) Uani 1 1 d D . .
H6 H 0.0362 0.8615 0.3861 0.141 Uiso 1 1 calc RD . .

loop_
_atom_site_aniso_label
_atom_site_aniso_U_11
_atom_site_aniso_U_22
_atom_site_aniso_U_33
_atom_site_aniso_U_23
_atom_site_aniso_U_13
_atom_site_aniso_U_12
Ag1 0.0574(10) 0.0472(8) 0.0624(12) 0.000 0.0282(9) 0.000
Ag2 0.0477(6) 0.0403(5) 0.0542(8) -0.0034(6) 0.0247(5) -0.0032(5)
N1 0.040(7) 0.056(6) 0.050(8) -0.008(6) 0.027(6) -0.005(5)
N2 0.046(7) 0.068(7) 0.048(8) 0.014(7) 0.023(6) -0.005(6)
N3 0.050(7) 0.042(6) 0.042(7) 0.001(6) 0.022(6) -0.004(6)
N4 0.051(7) 0.050(6) 0.036(7) -0.005(5) 0.028(6) -0.006(6)
N5 0.067(8) 0.028(5) 0.050(8) -0.004(5) 0.029(6) -0.001(5)
N6 0.056(7) 0.043(6) 0.033(6) 0.007(5) 0.030(6) 0.010(5)
N7 0.047(7) 0.053(7) 0.069(10) -0.003(7) 0.035(7) -0.010(6)
N8 0.082(17) 0.065(13) 0.065(17) 0.000 0.025(14) 0.000
O1 0.085(8) 0.069(6) 0.070(8) -0.023(6) 0.051(7) -0.018(6)
O2 0.119(9) 0.052(5) 0.100(9) -0.018(6) 0.082(8) -0.009(6)
O3 0.092(9) 0.058(6) 0.099(9) -0.019(7) 0.038(7) -0.017(6)
O4 0.14(3) 0.050(12) 0.21(4) -0.014(17) 0.09(2) -0.018(14)
O5 0.103(11) 0.125(11) 0.081(10) 0.000(9) 0.041(9) 0.009(9)
C1 0.050(9) 0.094(11) 0.063(11) 0.000(9) 0.029(8) -0.026(9)
C2 0.059(11) 0.119(15) 0.106(16) 0.055(14) 0.054(11) 0.022(12)
C3 0.065(13) 0.109(14) 0.109(17) 0.037(13) 0.058(12) 0.041(12)
C4 0.049(10) 0.102(13) 0.055(12) 0.017(10) 0.019(9) -0.003(10)
C5 0.071(11) 0.107(13) 0.067(12) 0.031(11) 0.052(10) 0.044(11)
C6 0.085(12) 0.055(8) 0.037(10) 0.001(8) 0.010(9) 0.005(8)
C7 0.061(11) 0.069(9) 0.043(10) 0.016(8) 0.026(9) 0.010(9)
C8 0.072(10) 0.060(8) 0.046(9) -0.008(7) 0.037(8) 0.001(8)
C9 0.110(15) 0.059(9) 0.061(12) 0.005(9) 0.061(11) -0.031(9)
C10 0.117(15) 0.063(9) 0.034(10) 0.011(8) 0.047(10) 0.000(10)
C11 0.098(12) 0.036(6) 0.026(8) 0.016(6) 0.041(9) 0.016(8)
C12 0.092(13) 0.043(8) 0.059(11) 0.005(7) 0.045(10) 0.022(8)
C13 0.078(11) 0.041(7) 0.054(10) -0.008(7) 0.036(9) -0.012(7)
C14 0.076(11) 0.027(6) 0.041(9) 0.003(6) 0.041(8) 0.009(7)
C15 0.053(9) 0.051(7) 0.036(8) 0.007(7) 0.017(7) 0.008(7)
C16 0.078(11) 0.066(10) 0.075(13) 0.000(9) 0.051(10) 0.017(9)
C17 0.130(16) 0.040(8) 0.033(9) 0.010(7) 0.030(10) 0.023(10)
C18 0.072(11) 0.032(6) 0.044(10) 0.010(6) 0.023(8) 0.007(7)
C19 0.075(11) 0.039(7) 0.037(9) -0.006(6) 0.022(8) 0.012(8)
C20 0.085(12) 0.041(7) 0.055(11) -0.013(7) 0.020(9) -0.021(8)
C22 0.048(9) 0.043(7) 0.053(10) 0.008(7) 0.028(8) -0.001(6)
C23 0.047(8) 0.040(7) 0.049(10) -0.005(7) 0.013(7) 0.008(6)
C24 0.033(7) 0.032(6) 0.053(9) -0.001(6) 0.018(7) -0.014(6)
C25 0.038(8) 0.046(7) 0.040(9) -0.003(7) 0.013(7) -0.004(7)
C26 0.051(9) 0.024(6) 0.051(9) -0.002(6) 0.019(7) -0.006(6)
C27 0.040(8) 0.051(7) 0.039(9) -0.002(7) 0.008(7) -0.008(6)
C28 0.089(13) 0.073(10) 0.068(13) -0.028(9) 0.020(10) -0.028(10)
O6 0.126(11) 0.089(8) 0.088(9) 0.012(7) 0.064(9) -0.029(7)

loop_
_atom_type_symbol
_atom_type_description
_atom_type_scat_dispersion_real
_atom_type_scat_dispersion_imag
_atom_type_scat_source
C C 0.0033 0.0016 'International Tables Vol C Tables 4.2.6.8 and 6.1.1.4'
H H 0.0000 0.0000 'International Tables Vol C Tables 4.2.6.8 and 6.1.1.4'
N N 0.0061 0.0033 'International Tables Vol C Tables 4.2.6.8 and 6.1.1.4'
O O 0.0106 0.0060 'International Tables Vol C Tables 4.2.6.8 and 6.1.1.4'
Ag Ag -0.8971 1.1015 'International Tables Vol C Tables 4.2.6.8 and 6.1.1.4'

loop_
_geom_angle_atom_site_label_1
_geom_angle_atom_site_label_2
_geom_angle_atom_site_label_3
_geom_angle
_geom_angle_site_symmetry_1
_geom_angle_site_symmetry_3
_geom_angle_publ_flag
N2 Ag1 N2 160.8(6) . 2 ?
N2 Ag1 O4 82.8(7) . 2 ?
N2 Ag1 O4 116.3(8) 2 2 ?
N2 Ag1 O4 116.3(8) . . ?
N2 Ag1 O4 82.8(7) 2 . ?
O4 Ag1 O4 35.1(12) 2 . ?
N6 Ag2 N4 118.4(3) . . ?
N6 Ag2 O1 146.0(3) . . ?
N4 Ag2 O1 95.6(3) . . ?
N6 Ag2 C25 78.0(4) . . ?
N4 Ag2 C25 76.0(4) . . ?
O1 Ag2 C25 110.1(4) . . ?
C7 N1 C6 105.3(11) . . ?
C7 N1 C22 129.4(11) . . ?
C6 N1 C22 125.1(11) . . ?
C7 N2 C1 115.8(13) . . ?
C7 N2 Ag1 120.8(9) . . ?
C1 N2 Ag1 122.0(10) . . ?
C14 N3 C13 108.7(10) . . ?
C14 N3 C24 126.6(11) . . ?
C13 N3 C24 124.7(11) . . ?
C14 N4 C8 115.0(11) . . ?
C14 N4 Ag2 124.4(8) . . ?
C8 N4 Ag2 118.8(9) . . ?
C20 N5 C21 107.9(10) . . ?
C20 N5 C26 124.6(11) . . ?
C21 N5 C26 127.5(9) . . ?
C21 N6 C15 113.8(10) . . ?
C21 N6 Ag2 127.2(8) . . ?
C15 N6 Ag2 118.2(8) . . ?
O3 N7 O2 122.1(12) . . ?
O3 N7 O1 118.5(12) . . ?
O2 N7 O1 119.1(11) . . ?
O5 N8 O5 126(2) 2 . ?
O5 N8 O4 102.4(17) 2 . ?
O5 N8 O4 122.4(19) . . ?
O5 N8 O4 122.4(19) 2 2 ?
O5 N8 O4 102.4(17) . 2 ?
O4 N8 O4 68(2) . 2 ?
N7 O1 Ag2 109.0(8) . . ?
N8 O4 O4 55.8(12) . 2 ?
N8 O4 Ag1 128.2(17) . . ?
O4 O4 Ag1 72.5(6) 2 . ?
N2 C1 C2 121.6(16) . . ?
C3 C2 C1 123.1(17) . . ?
C2 C3 C4 115.9(17) . . ?
C7 C4 C3 119.2(18) . . ?
C7 C4 C5 105.3(14) . . ?
C3 C4 C5 135.6(18) . . ?
C6 C5 C4 107.8(14) . . ?
C5 C6 N1 110.6(14) . . ?
N2 C7 N1 125.2(13) . . ?
N2 C7 C4 123.9(15) . . ?
N1 C7 C4 110.9(14) . . ?
N4 C8 C9 122.6(14) . . ?
C10 C9 C8 122.2(15) . . ?
C9 C10 C11 117.9(14) . . ?
C12 C11 C10 137.5(13) . . ?
C12 C11 C14 105.8(13) . . ?
C10 C11 C14 116.6(14) . . ?
C13 C12 C11 108.7(13) . . ?
N3 C13 C12 108.8(13) . . ?
N4 C14 N3 126.3(11) . . ?
N4 C14 C11 125.5(13) . . ?
N3 C14 C11 107.9(13) . . ?
C16 C15 N6 123.2(13) . . ?
C15 C16 C17 121.7(14) . . ?
C16 C17 C18 117.2(13) . . ?
C17 C18 C19 133.6(12) . . ?
C17 C18 C21 116.4(13) . . ?
C19 C18 C21 109.9(13) . . ?
C18 C19 C20 106.7(12) . . ?
N5 C20 C19 108.6(13) . . ?
N6 C21 C18 127.4(12) . . ?
N6 C21 N5 125.5(10) . . ?
C18 C21 N5 106.9(11) . . ?
C23 C22 C27 121.3(11) . . ?
C23 C22 N1 120.3(11) . . ?
C27 C22 N1 118.4(11) . . ?
C22 C23 C24 121.2(11) . . ?
C23 C24 C25 119.4(11) . . ?
C23 C24 N3 119.2(10) . . ?
C25 C24 N3 121.3(11) . . ?
C26 C25 C24 120.1(12) . . ?
C26 C25 Ag2 98.4(9) . . ?
C24 C25 Ag2 96.7(8) . . ?
C25 C26 N5 120.5(11) . . ?
C25 C26 C27 121.9(11) . . ?
N5 C26 C27 117.4(11) . . ?
C22 C27 C26 116.0(11) . . ?

loop_
_geom_bond_atom_site_label_1
_geom_bond_atom_site_label_2
_geom_bond_distance
_geom_bond_site_symmetry_2
_geom_bond_publ_flag
Ag1 N2 2.202(11) . ?
Ag1 N2 2.202(11) 2 ?
Ag1 O4 2.44(2) 2 ?
Ag1 O4 2.44(2) . ?
Ag2 N6 2.264(9) . ?
Ag2 N4 2.360(10) . ?
Ag2 O1 2.418(9) . ?
Ag2 C25 2.684(13) . ?
N1 C7 1.368(16) . ?
N1 C6 1.405(16) . ?
N1 C22 1.424(15) . ?
N2 C7 1.344(17) . ?
N2 C1 1.346(15) . ?
N3 C14 1.375(15) . ?
N3 C13 1.378(16) . ?
N3 C24 1.409(14) . ?
N4 C14 1.339(15) . ?
N4 C8 1.355(15) . ?
N5 C20 1.406(15) . ?
N5 C21 1.407(14) . ?
N5 C26 1.407(14) . ?
N6 C21 1.317(14) . ?
N6 C15 1.376(15) . ?
N7 O3 1.205(12) . ?
N7 O2 1.221(13) . ?
N7 O1 1.238(12) . ?
N8 O5 1.189(14) 2 ?
N8 O5 1.189(14) . ?
N8 O4 1.31(2) . ?
N8 O4 1.31(2) 2 ?
O4 O4 1.47(5) 2 ?
C1 C2 1.37(2) . ?
C2 C3 1.34(2) . ?
C3 C4 1.39(2) . ?
C4 C7 1.38(2) . ?
C4 C5 1.43(2) . ?
C5 C6 1.331(19) . ?
C8 C9 1.410(18) . ?
C9 C10 1.34(2) . ?
C10 C11 1.41(2) . ?
C11 C12 1.401(19) . ?
C11 C14 1.436(16) . ?
C12 C13 1.378(17) . ?
C15 C16 1.344(16) . ?
C16 C17 1.385(19) . ?
C17 C18 1.386(19) . ?
C18 C19 1.389(18) . ?
C18 C21 1.406(15) . ?
C19 C20 1.413(18) . ?
C22 C23 1.368(16) . ?
C22 C27 1.418(16) . ?
C23 C24 1.382(16) . ?
C24 C25 1.388(16) . ?
C25 C26 1.369(16) . ?
C26 C27 1.424(17) . ?
C28 O6 1.407(15) . ?
